data_1563697
loop_
_publ_author_name
'Wang, Jun'
'Fan, Jun'
'Guo, LiangYu'
'Yin, Xia'
'Wang, ZhiHong'
'Zhang, WeiGuang'

_publ_section_title
;
 Synthesis, crystal structures and photoluminescent properties of
 lanthanide supramolecular complexes with 4-oxo-1(4H)-quinolineacetate
;
_journal_issue 3
_journal_name_full 'Journal of Solid State Chemistry'
_journal_page_first 575
_journal_page_last 583
_journal_paper_doi 10.1016/j.jssc.2009.12.027
_journal_volume 183
_journal_year 2010
_chemical_formula_moiety 'C33 H24 Gd N3 O9, 2(H2 O)'
_chemical_formula_sum 'C33 H28 Gd N3 O11'
_chemical_formula_weight 799.83
_space_group_IT_number 2
_space_group_name_Hall '-P 1'
_space_group_name_H-M_alt 'P -1'
_symmetry_cell_setting triclinic
_symmetry_space_group_name_Hall '-P 1'
_symmetry_space_group_name_H-M 'P -1'
_atom_sites_solution_hydrogens geom
_atom_sites_solution_primary direct
_atom_sites_solution_secondary difmap
_audit_creation_method SHELXL-97
_cell_angle_alpha 67.53(2)
_cell_angle_beta 82.10(2)
_cell_angle_gamma 77.83(3)
_cell_formula_units_Z 2
_cell_length_a 10.247(2)
_cell_length_b 11.672(2)
_cell_length_c 14.180(3)
_cell_measurement_reflns_used 6906
_cell_measurement_temperature 298(2)
_cell_measurement_theta_max 27.94
_cell_measurement_theta_min 1.92
_cell_volume 1529.0(6)
_computing_cell_refinement 'SAINT (Bruker, 2004)'
_computing_data_collection 'APEX-II (Bruker, 2004)'
_computing_data_reduction SAINT
_computing_molecular_graphics 'SHELXTL-XP (Bruker, 2004)'
_computing_publication_material SHELXTL
_computing_structure_refinement 'SHELXL-97 (Sheldrick, 1997)'
_computing_structure_solution 'SHELXS-97 (Sheldrick, 1990)'
_diffrn_ambient_temperature 298(2)
_diffrn_measured_fraction_theta_full 0.982
_diffrn_measured_fraction_theta_max 0.982
_diffrn_measurement_device_type 'Bruker Smart Apex II CCD area detector'
_diffrn_measurement_method '\f and \w scan'
_diffrn_radiation_monochromator graphite
_diffrn_radiation_source 'fine-focus sealed tube'
_diffrn_radiation_type MoK\a
_diffrn_radiation_wavelength 0.71073
_diffrn_reflns_av_R_equivalents 0.0160
_diffrn_reflns_av_sigmaI/netI 0.0204
_diffrn_reflns_limit_h_max 12
_diffrn_reflns_limit_h_min -12
_diffrn_reflns_limit_k_max 14
_diffrn_reflns_limit_k_min -7
_diffrn_reflns_limit_l_max 17
_diffrn_reflns_limit_l_min -17
_diffrn_reflns_number 16334
_diffrn_reflns_theta_full 25.50
_diffrn_reflns_theta_max 25.50
_diffrn_reflns_theta_min 1.92
_exptl_absorpt_coefficient_mu 2.239
_exptl_absorpt_correction_T_max 0.7300
_exptl_absorpt_correction_T_min 0.6270
_exptl_absorpt_correction_type multi-scan
_exptl_absorpt_process_details SADABS
_exptl_crystal_colour colorless
_exptl_crystal_density_diffrn 1.737
_exptl_crystal_density_method 'not measured'
_exptl_crystal_description block
_exptl_crystal_F_000 798
_exptl_crystal_size_max 0.23
_exptl_crystal_size_mid 0.18
_exptl_crystal_size_min 0.15
_refine_diff_density_max 0.653
_refine_diff_density_min -0.617
_refine_diff_density_rms 0.098
_refine_ls_extinction_method none
_refine_ls_goodness_of_fit_ref 1.087
_refine_ls_hydrogen_treatment constr
_refine_ls_matrix_type full
_refine_ls_number_parameters 433
_refine_ls_number_reflns 5591
_refine_ls_number_restraints 0
_refine_ls_restrained_S_all 1.087
_refine_ls_R_factor_all 0.0335
_refine_ls_R_factor_gt 0.0312
_refine_ls_shift/su_max 0.001
_refine_ls_shift/su_mean 0.000
_refine_ls_structure_factor_coef Fsqd
_refine_ls_weighting_details 'calc w=1/[\s^2^(Fo^2^)+(0.1000P)^2^+0.0200P] where P=(Fo^2^+2Fc^2^)/3'
_refine_ls_weighting_scheme calc
_refine_ls_wR_factor_gt 0.1107
_refine_ls_wR_factor_ref 0.1182
_reflns_number_gt 5326
_reflns_number_total 5591
_reflns_threshold_expression >2sigma(I)
_cod_data_source_file JSSC-2010-183-575.cif
_cod_data_source_block wj081103daf
_cod_original_cell_volume 1529.0(5)
_cod_database_code 1563697

loop_
_symmetry_equiv_pos_as_xyz
'x, y, z'
'-x, -y, -z'

loop_
_atom_site_label
_atom_site_type_symbol
_atom_site_fract_x
_atom_site_fract_y
_atom_site_fract_z
_atom_site_U_iso_or_equiv
_atom_site_adp_type
_atom_site_occupancy
_atom_site_symmetry_multiplicity
_atom_site_calc_flag
_atom_site_refinement_flags
_atom_site_disorder_assembly
_atom_site_disorder_group
C1 C 0.9550(4) 0.1417(4) 0.0773(3) 0.0302(9) Uani 1 1 d . . .
C2 C 1.0575(5) 0.0381(4) 0.0997(3) 0.0385(10) Uani 1 1 d . . .
H2 H 1.1456 0.0484 0.0783 0.046 Uiso 1 1 calc R . .
C3 C 1.0272(6) -0.0800(5) 0.1539(4) 0.0488(13) Uani 1 1 d . . .
H3 H 1.0958 -0.1494 0.1689 0.059 Uiso 1 1 calc R . .
C4 C 0.8965(6) -0.0979(5) 0.1868(4) 0.0521(13) Uani 1 1 d . . .
H4 H 0.8778 -0.1784 0.2231 0.063 Uiso 1 1 calc R . .
C5 C 0.7953(5) 0.0041(5) 0.1653(4) 0.0430(11) Uani 1 1 d . . .
H5 H 0.7080 -0.0081 0.1882 0.052 Uiso 1 1 calc R . .
C6 C 0.8201(4) 0.1263(4) 0.1098(3) 0.0313(9) Uani 1 1 d . . .
C7 C 0.7139(4) 0.2339(5) 0.0875(3) 0.0323(9) Uani 1 1 d . . .
C8 C 0.7510(4) 0.3516(5) 0.0288(4) 0.0392(11) Uani 1 1 d . . .
H8 H 0.6857 0.4236 0.0125 0.047 Uiso 1 1 calc R . .
C9 C 0.8784(5) 0.3617(5) -0.0039(4) 0.0358(10) Uani 1 1 d . . .
H9 H 0.8976 0.4411 -0.0442 0.043 Uiso 1 1 calc R . .
C10 C 1.1168(4) 0.2834(5) -0.0209(3) 0.0355(10) Uani 1 1 d . . .
H10A H 1.1118 0.3647 -0.0764 0.043 Uiso 1 1 calc R . .
H10B H 1.1581 0.2198 -0.0493 0.043 Uiso 1 1 calc R . .
C11 C 1.2066(4) 0.2797(4) 0.0576(3) 0.0259(9) Uani 1 1 d . . .
C12 C 0.8992(4) 0.1831(4) 0.4600(3) 0.0278(8) Uani 1 1 d . . .
C13 C 0.8072(5) 0.2272(5) 0.5264(3) 0.0420(11) Uani 1 1 d . . .
H13 H 0.7205 0.2103 0.5377 0.050 Uiso 1 1 calc R . .
C14 C 0.8459(5) 0.2960(5) 0.5751(4) 0.0442(12) Uani 1 1 d . . .
H14 H 0.7859 0.3215 0.6217 0.053 Uiso 1 1 calc R . .
C15 C 0.9734(6) 0.3279(5) 0.5554(4) 0.0483(12) Uani 1 1 d . . .
H15 H 0.9980 0.3749 0.5881 0.058 Uiso 1 1 calc R . .
C16 C 1.0613(5) 0.2893(5) 0.4878(4) 0.0431(11) Uani 1 1 d . . .
H16 H 1.1452 0.3129 0.4730 0.052 Uiso 1 1 calc R . .
C17 C 1.0280(4) 0.2151(4) 0.4403(3) 0.0290(9) Uani 1 1 d . . .
C18 C 1.1245(4) 0.1709(4) 0.3720(3) 0.0267(8) Uani 1 1 d . . .
C19 C 1.0847(4) 0.0897(4) 0.3335(3) 0.0320(9) Uani 1 1 d . . .
H19 H 1.1457 0.0541 0.2931 0.038 Uiso 1 1 calc R . .
C20 C 0.9579(4) 0.0622(4) 0.3543(3) 0.0310(9) Uani 1 1 d . . .
H20 H 0.9339 0.0107 0.3255 0.037 Uiso 1 1 calc R . .
C21 C 0.7293(4) 0.0837(4) 0.4215(4) 0.0379(10) Uani 1 1 d . . .
H21A H 0.6902 0.0686 0.4905 0.045 Uiso 1 1 calc R . .
H21B H 0.7323 0.0086 0.4066 0.045 Uiso 1 1 calc R . .
C22 C 0.6410(4) 0.1946(5) 0.3465(3) 0.0347(10) Uani 1 1 d . . .
C23 C 0.5375(4) 0.6988(4) 0.2792(4) 0.0330(9) Uani 1 1 d . . .
C24 C 0.5957(6) 0.5909(5) 0.3561(4) 0.0527(13) Uani 1 1 d . . .
H24 H 0.6154 0.5139 0.3474 0.063 Uiso 1 1 calc R . .
C25 C 0.6238(6) 0.6001(6) 0.4451(5) 0.0639(16) Uani 1 1 d . . .
H25 H 0.6644 0.5283 0.4957 0.077 Uiso 1 1 calc R . .
C26 C 0.5936(6) 0.7122(7) 0.4620(4) 0.0596(15) Uani 1 1 d . . .
H26 H 0.6114 0.7149 0.5236 0.072 Uiso 1 1 calc R . .
C27 C 0.5375(5) 0.8186(5) 0.3873(4) 0.0446(11) Uani 1 1 d . . .
H27 H 0.5205 0.8949 0.3971 0.053 Uiso 1 1 calc R . .
C28 C 0.5049(4) 0.8147(4) 0.2951(3) 0.0286(8) Uani 1 1 d . . .
C29 C 0.4401(4) 0.9266(4) 0.2184(4) 0.0331(10) Uani 1 1 d . . .
C30 C 0.4229(5) 0.9172(4) 0.1246(4) 0.0360(10) Uani 1 1 d . . .
H30 H 0.3892 0.9887 0.0706 0.043 Uiso 1 1 calc R . .
C31 C 0.4554(4) 0.8041(4) 0.1129(4) 0.0360(10) Uani 1 1 d . . .
H31 H 0.4409 0.8002 0.0509 0.043 Uiso 1 1 calc R . .
C32 C 0.5166(5) 0.5777(4) 0.1706(4) 0.0395(11) Uani 1 1 d . . .
H32A H 0.5894 0.5164 0.2077 0.047 Uiso 1 1 calc R . .
H32B H 0.5358 0.5920 0.0985 0.047 Uiso 1 1 calc R . .
C33 C 0.3870(6) 0.5263(5) 0.2068(4) 0.0436(12) Uani 1 1 d . . .
Gd1 Gd 0.389733(15) 0.233676(14) 0.209094(12) 0.02196(11) Uani 1 1 d . . .
N1 N 0.9813(3) 0.2629(4) 0.0182(3) 0.0305(7) Uani 1 1 d . . .
N2 N 0.8672(4) 0.1074(4) 0.4152(3) 0.0296(9) Uani 1 1 d . . .
N3 N 0.5075(4) 0.6973(3) 0.1869(3) 0.0324(8) Uani 1 1 d . . .
O1 O 0.5930(3) 0.2185(4) 0.1162(3) 0.0484(9) Uani 1 1 d . . .
O2 O 1.3299(3) 0.2619(4) 0.0365(3) 0.0479(9) Uani 1 1 d . . .
O3 O 1.1571(3) 0.2936(3) 0.1386(2) 0.0359(7) Uani 1 1 d . . .
O4 O 1.2401(3) 0.2024(3) 0.3508(2) 0.0354(7) Uani 1 1 d . . .
O5 O 0.5280(3) 0.1686(4) 0.3418(3) 0.0472(9) Uani 1 1 d . . .
O6 O 0.6812(4) 0.2930(3) 0.2989(3) 0.0518(9) Uani 1 1 d . . .
O7 O 0.4009(4) 1.0269(3) 0.2355(4) 0.0491(10) Uani 1 1 d . . .
O8 O 0.3011(5) 0.5712(6) 0.2570(5) 0.095(2) Uani 1 1 d . . .
O9 O 0.3808(5) 0.4359(4) 0.1804(3) 0.0481(11) Uani 1 1 d . . .
O1W O 0.9064(4) 0.4138(3) 0.2049(3) 0.0521(9) Uani 1 1 d . . .
H1W H 0.9789 0.3654 0.1994 0.078 Uiso 1 1 d R . .
H2W H 0.8429 0.3725 0.2273 0.078 Uiso 1 1 d R . .
O2W O 0.0217(5) 0.5912(4) 0.2442(3) 0.0740(13) Uani 1 1 d . . .
H3W H 0.1036 0.5744 0.2575 0.111 Uiso 1 1 d R . .
H4W H 0.0007 0.5242 0.2448 0.111 Uiso 1 1 d R . .

loop_
_atom_site_aniso_label
_atom_site_aniso_U_11
_atom_site_aniso_U_22
_atom_site_aniso_U_33
_atom_site_aniso_U_23
_atom_site_aniso_U_13
_atom_site_aniso_U_12
C1 0.034(2) 0.039(2) 0.0223(18) -0.0130(17) -0.0011(16) -0.0131(18)
C2 0.032(2) 0.044(3) 0.040(2) -0.016(2) -0.0045(18) -0.003(2)
C3 0.057(3) 0.044(3) 0.054(3) -0.029(2) -0.020(2) 0.008(2)
C4 0.070(4) 0.045(3) 0.052(3) -0.022(2) -0.006(3) -0.022(3)
C5 0.039(3) 0.054(3) 0.044(3) -0.022(2) -0.002(2) -0.017(2)
C6 0.027(2) 0.044(2) 0.029(2) -0.0179(18) -0.0007(16) -0.0107(18)
C7 0.0183(19) 0.059(3) 0.029(2) -0.025(2) 0.0014(15) -0.0117(19)
C8 0.029(2) 0.049(3) 0.039(2) -0.019(2) -0.0082(18) 0.006(2)
C9 0.034(2) 0.038(2) 0.032(2) -0.0096(19) -0.0049(18) -0.004(2)
C10 0.022(2) 0.060(3) 0.028(2) -0.018(2) 0.0023(16) -0.017(2)
C11 0.021(2) 0.032(2) 0.028(2) -0.0123(17) -0.0014(16) -0.0098(17)
C12 0.0205(19) 0.033(2) 0.0270(19) -0.0091(16) -0.0018(15) -0.0007(16)
C13 0.029(2) 0.057(3) 0.035(2) -0.014(2) 0.0043(18) -0.006(2)
C14 0.046(3) 0.053(3) 0.035(2) -0.023(2) 0.005(2) -0.003(2)
C15 0.056(3) 0.049(3) 0.047(3) -0.027(2) 0.001(2) -0.009(2)
C16 0.040(3) 0.059(3) 0.039(3) -0.022(2) -0.006(2) -0.018(2)
C17 0.028(2) 0.034(2) 0.0250(19) -0.0112(17) -0.0044(16) -0.0014(17)
C18 0.026(2) 0.032(2) 0.0220(18) -0.0080(16) -0.0016(15) -0.0095(17)
C19 0.032(2) 0.032(2) 0.032(2) -0.0143(17) -0.0005(17) -0.0012(17)
C20 0.037(2) 0.028(2) 0.030(2) -0.0101(16) -0.0028(17) -0.0113(18)
C21 0.024(2) 0.045(3) 0.041(2) -0.008(2) -0.0050(18) -0.0093(19)
C22 0.020(2) 0.051(3) 0.034(2) -0.016(2) -0.0052(17) -0.0021(19)
C23 0.028(2) 0.031(2) 0.046(2) -0.0194(19) 0.0002(18) -0.0104(17)
C24 0.062(3) 0.032(3) 0.057(3) -0.013(2) -0.009(3) 0.003(2)
C25 0.061(4) 0.063(4) 0.056(3) -0.010(3) -0.020(3) 0.003(3)
C26 0.046(3) 0.093(5) 0.044(3) -0.027(3) -0.009(2) -0.013(3)
C27 0.033(2) 0.061(3) 0.053(3) -0.034(3) 0.004(2) -0.016(2)
C28 0.0215(19) 0.028(2) 0.042(2) -0.0193(18) 0.0023(16) -0.0073(16)
C29 0.027(2) 0.026(2) 0.051(3) -0.0189(19) 0.0055(19) -0.0119(17)
C30 0.033(2) 0.027(2) 0.047(3) -0.0132(19) 0.0010(19) -0.0041(18)
C31 0.032(2) 0.036(2) 0.046(3) -0.020(2) 0.0023(19) -0.0130(19)
C32 0.044(3) 0.024(2) 0.062(3) -0.028(2) 0.004(2) -0.0131(19)
C33 0.056(3) 0.039(3) 0.047(3) -0.025(2) 0.002(2) -0.017(2)
Gd1 0.01835(15) 0.02184(15) 0.03005(16) -0.01339(10) -0.00083(9) -0.00556(9)
N1 0.0229(17) 0.044(2) 0.0277(17) -0.0148(15) -0.0033(13) -0.0075(15)
N2 0.0223(18) 0.032(2) 0.0329(19) -0.0085(15) -0.0051(14) -0.0056(15)
N3 0.038(2) 0.0210(17) 0.044(2) -0.0176(15) 0.0016(16) -0.0092(15)
O1 0.0210(16) 0.086(3) 0.051(2) -0.039(2) 0.0032(14) -0.0123(17)
O2 0.0204(16) 0.089(3) 0.0415(19) -0.0305(19) 0.0001(13) -0.0121(17)
O3 0.0233(15) 0.052(2) 0.0356(16) -0.0219(15) 0.0007(12) -0.0039(14)
O4 0.0250(15) 0.053(2) 0.0343(16) -0.0208(14) 0.0016(12) -0.0126(14)
O5 0.0265(17) 0.071(3) 0.047(2) -0.0223(18) -0.0093(15) -0.0095(17)
O6 0.0390(19) 0.045(2) 0.059(2) -0.0005(17) -0.0197(17) -0.0074(16)
O7 0.047(2) 0.0281(18) 0.081(3) -0.0328(19) 0.004(2) -0.0056(16)
O8 0.081(4) 0.118(4) 0.144(5) -0.104(4) 0.056(4) -0.067(3)
O9 0.068(3) 0.0242(18) 0.058(2) -0.0138(17) -0.018(2) -0.0129(18)
O1W 0.046(2) 0.047(2) 0.063(2) -0.0184(18) -0.0043(17) -0.0089(17)
O2W 0.092(3) 0.078(3) 0.071(3) -0.044(2) -0.015(2) -0.015(3)

loop_
_atom_type_symbol
_atom_type_description
_atom_type_scat_dispersion_real
_atom_type_scat_dispersion_imag
_atom_type_scat_source
C C 0.0033 0.0016 'International Tables Vol C Tables 4.2.6.8 and 6.1.1.4'
H H 0.0000 0.0000 'International Tables Vol C Tables 4.2.6.8 and 6.1.1.4'
Gd Gd -0.1653 3.9035 'International Tables Vol C Tables 4.2.6.8 and 6.1.1.4'
N N 0.0061 0.0033 'International Tables Vol C Tables 4.2.6.8 and 6.1.1.4'
O O 0.0106 0.0060 'International Tables Vol C Tables 4.2.6.8 and 6.1.1.4'

loop_
_geom_angle_atom_site_label_1
_geom_angle_atom_site_label_2
_geom_angle_atom_site_label_3
_geom_angle
_geom_angle_site_symmetry_1
_geom_angle_site_symmetry_3
C2 C1 N1 120.8(4) . .
C2 C1 C6 120.6(4) . .
N1 C1 C6 118.6(4) . .
C3 C2 C1 119.2(4) . .
C3 C2 H2 120.4 . .
C1 C2 H2 120.4 . .
C2 C3 C4 121.5(5) . .
C2 C3 H3 119.3 . .
C4 C3 H3 119.3 . .
C5 C4 C3 119.4(5) . .
C5 C4 H4 120.3 . .
C3 C4 H4 120.3 . .
C4 C5 C6 121.6(5) . .
C4 C5 H5 119.2 . .
C6 C5 H5 119.2 . .
C5 C6 C1 117.7(4) . .
C5 C6 C7 121.7(4) . .
C1 C6 C7 120.5(4) . .
O1 C7 C8 123.6(4) . .
O1 C7 C6 119.8(4) . .
C8 C7 C6 116.4(4) . .
C9 C8 C7 121.3(4) . .
C9 C8 H8 119.4 . .
C7 C8 H8 119.4 . .
C8 C9 N1 123.8(5) . .
C8 C9 H9 118.1 . .
N1 C9 H9 118.1 . .
N1 C10 C11 115.0(3) . .
N1 C10 H10A 108.5 . .
C11 C10 H10A 108.5 . .
N1 C10 H10B 108.5 . .
C11 C10 H10B 108.5 . .
H10A C10 H10B 107.5 . .
O3 C11 O2 122.8(4) . .
O3 C11 C10 120.4(4) . .
O2 C11 C10 116.8(4) . .
O3 C11 Gd1 63.5(2) . 1_655
O2 C11 Gd1 59.9(2) . 1_655
C10 C11 Gd1 171.3(3) . 1_655
N2 C12 C13 121.4(4) . .
N2 C12 C17 119.5(4) . .
C13 C12 C17 119.1(4) . .
C14 C13 C12 119.7(4) . .
C14 C13 H13 120.2 . .
C12 C13 H13 120.2 . .
C13 C14 C15 121.1(5) . .
C13 C14 H14 119.4 . .
C15 C14 H14 119.4 . .
C16 C15 C14 119.3(5) . .
C16 C15 H15 120.4 . .
C14 C15 H15 120.4 . .
C15 C16 C17 121.4(5) . .
C15 C16 H16 119.3 . .
C17 C16 H16 119.3 . .
C16 C17 C12 119.3(4) . .
C16 C17 C18 120.5(4) . .
C12 C17 C18 120.1(4) . .
O4 C18 C19 122.9(4) . .
O4 C18 C17 120.9(4) . .
C19 C18 C17 116.2(4) . .
C20 C19 C18 121.3(4) . .
C20 C19 H19 119.3 . .
C18 C19 H19 119.3 . .
N2 C20 C19 121.8(4) . .
N2 C20 H20 119.1 . .
C19 C20 H20 119.1 . .
N2 C21 C22 111.9(4) . .
N2 C21 H21A 109.2 . .
C22 C21 H21A 109.2 . .
N2 C21 H21B 109.2 . .
C22 C21 H21B 109.2 . .
H21A C21 H21B 107.9 . .
O6 C22 O5 127.2(4) . .
O6 C22 C21 120.7(4) . .
O5 C22 C21 112.1(4) . .
C24 C23 N3 122.4(4) . .
C24 C23 C28 119.6(4) . .
N3 C23 C28 118.0(4) . .
C25 C24 C23 119.0(5) . .
C25 C24 H24 120.5 . .
C23 C24 H24 120.5 . .
C24 C25 C26 122.3(5) . .
C24 C25 H25 118.8 . .
C26 C25 H25 118.8 . .
C27 C26 C25 119.3(5) . .
C27 C26 H26 120.4 . .
C25 C26 H26 120.4 . .
C26 C27 C28 120.9(5) . .
C26 C27 H27 119.6 . .
C28 C27 H27 119.6 . .
C27 C28 C23 118.8(4) . .
C27 C28 C29 120.5(4) . .
C23 C28 C29 120.7(4) . .
O7 C29 C30 122.4(5) . .
O7 C29 C28 120.9(5) . .
C30 C29 C28 116.8(4) . .
C31 C30 C29 120.3(4) . .
C31 C30 H30 119.8 . .
C29 C30 H30 119.8 . .
N3 C31 C30 123.0(4) . .
N3 C31 H31 118.5 . .
C30 C31 H31 118.5 . .
N3 C32 C33 111.0(4) . .
N3 C32 H32A 109.4 . .
C33 C32 H32A 109.4 . .
N3 C32 H32B 109.4 . .
C33 C32 H32B 109.4 . .
H32A C32 H32B 108.0 . .
O8 C33 O9 125.9(6) . .
O8 C33 C32 120.4(4) . .
O9 C33 C32 113.8(5) . .
O9 Gd1 O7 178.90(13) . 1_545
O9 Gd1 O5 92.85(15) . .
O7 Gd1 O5 87.63(16) 1_545 .
O9 Gd1 O4 94.08(16) . 1_455
O7 Gd1 O4 86.99(14) 1_545 1_455
O5 Gd1 O4 77.31(12) . 1_455
O9 Gd1 O1 93.27(17) . .
O7 Gd1 O1 85.82(15) 1_545 .
O5 Gd1 O1 81.84(13) . .
O4 Gd1 O1 158.19(14) 1_455 .
O9 Gd1 O2 97.02(15) . 1_455
O7 Gd1 O2 82.16(16) 1_545 1_455
O5 Gd1 O2 155.51(13) . 1_455
O4 Gd1 O2 123.99(10) 1_455 1_455
O1 Gd1 O2 75.28(12) . 1_455
O9 Gd1 O3 87.87(15) . 1_455
O7 Gd1 O3 92.18(14) 1_545 1_455
O5 Gd1 O3 151.86(12) . 1_455
O4 Gd1 O3 74.58(11) 1_455 1_455
O1 Gd1 O3 126.23(11) . 1_455
O2 Gd1 O3 51.34(10) 1_455 1_455
O9 Gd1 C11 94.67(14) . 1_455
O7 Gd1 C11 84.91(15) 1_545 1_455
O5 Gd1 C11 171.78(13) . 1_455
O4 Gd1 C11 98.82(11) 1_455 1_455
O1 Gd1 C11 101.01(12) . 1_455
O2 Gd1 C11 25.75(12) 1_455 1_455
O3 Gd1 C11 25.74(11) 1_455 1_455
C9 N1 C1 119.3(4) . .
C9 N1 C10 119.8(4) . .
C1 N1 C10 120.9(4) . .
C20 N2 C12 120.9(4) . .
C20 N2 C21 116.5(4) . .
C12 N2 C21 122.3(4) . .
C31 N3 C23 120.9(4) . .
C31 N3 C32 117.2(4) . .
C23 N3 C32 121.6(4) . .
C7 O1 Gd1 156.4(3) . .
C11 O2 Gd1 94.4(3) . 1_655
C11 O3 Gd1 90.8(3) . 1_655
C18 O4 Gd1 134.0(3) . 1_655
C22 O5 Gd1 131.7(3) . .
C29 O7 Gd1 156.2(4) . 1_565
C33 O9 Gd1 153.5(4) . .
H1W O1W H2W 110.4 . .
H3W O2W H4W 107.4 . .

loop_
_geom_bond_atom_site_label_1
_geom_bond_atom_site_label_2
_geom_bond_distance
_geom_bond_site_symmetry_2
C1 C2 1.389(6) .
C1 N1 1.403(6) .
C1 C6 1.422(6) .
C2 C3 1.376(7) .
C2 H2 0.9300 .
C3 C4 1.388(8) .
C3 H3 0.9300 .
C4 C5 1.369(8) .
C4 H4 0.9300 .
C5 C6 1.399(6) .
C5 H5 0.9300 .
C6 C7 1.442(6) .
C7 O1 1.278(5) .
C7 C8 1.408(7) .
C8 C9 1.338(7) .
C8 H8 0.9300 .
C9 N1 1.358(6) .
C9 H9 0.9300 .
C10 N1 1.456(5) .
C10 C11 1.523(6) .
C10 H10A 0.9700 .
C10 H10B 0.9700 .
C11 O3 1.245(5) .
C11 O2 1.249(5) .
C11 Gd1 2.867(4) 1_655
C12 N2 1.380(6) .
C12 C13 1.401(6) .
C12 C17 1.409(6) .
C13 C14 1.382(7) .
C13 H13 0.9300 .
C14 C15 1.396(8) .
C14 H14 0.9300 .
C15 C16 1.362(7) .
C15 H15 0.9300 .
C16 C17 1.398(7) .
C16 H16 0.9300 .
C17 C18 1.444(6) .
C18 O4 1.276(5) .
C18 C19 1.409(6) .
C19 C20 1.369(6) .
C19 H19 0.9300 .
C20 N2 1.345(6) .
C20 H20 0.9300 .
C21 N2 1.481(6) .
C21 C22 1.531(6) .
C21 H21A 0.9700 .
C21 H21B 0.9700 .
C22 O6 1.214(6) .
C22 O5 1.274(6) .
C23 C24 1.393(7) .
C23 N3 1.393(6) .
C23 C28 1.419(6) .
C24 C25 1.380(9) .
C24 H24 0.9300 .
C25 C26 1.383(9) .
C25 H25 0.9300 .
C26 C27 1.362(8) .
C26 H26 0.9300 .
C27 C28 1.412(7) .
C27 H27 0.9300 .
C28 C29 1.441(6) .
C29 O7 1.258(6) .
C29 C30 1.414(7) .
C30 C31 1.360(6) .
C30 H30 0.9300 .
C31 N3 1.347(6) .
C31 H31 0.9300 .
C32 N3 1.482(5) .
C32 C33 1.516(7) .
C32 H32A 0.9700 .
C32 H32B 0.9700 .
C33 O8 1.214(7) .
C33 O9 1.262(6) .
Gd1 O9 2.221(4) .
Gd1 O7 2.277(4) 1_545
Gd1 O5 2.305(3) .
Gd1 O4 2.314(3) 1_455
Gd1 O1 2.318(3) .
Gd1 O2 2.487(3) 1_455
Gd1 O3 2.566(3) 1_455
O1W H1W 0.8469 .
O1W H2W 0.8451 .
O2W H3W 0.8511 .
O2W H4W 0.8504 .

loop_
_geom_torsion_atom_site_label_1
_geom_torsion_atom_site_label_2
_geom_torsion_atom_site_label_3
_geom_torsion_atom_site_label_4
_geom_torsion
_geom_torsion_site_symmetry_1
_geom_torsion_site_symmetry_2
_geom_torsion_site_symmetry_3
_geom_torsion_site_symmetry_4
N1 C1 C2 C3 -177.1(4) . . . .
C6 C1 C2 C3 0.0(6) . . . .
C1 C2 C3 C4 -0.1(7) . . . .
C2 C3 C4 C5 -0.3(8) . . . .
C3 C4 C5 C6 0.8(8) . . . .
C4 C5 C6 C1 -0.9(7) . . . .
C4 C5 C6 C7 -179.7(4) . . . .
C2 C1 C6 C5 0.5(6) . . . .
N1 C1 C6 C5 177.6(4) . . . .
C2 C1 C6 C7 179.3(4) . . . .
N1 C1 C6 C7 -3.6(6) . . . .
C5 C6 C7 O1 -2.0(6) . . . .
C1 C6 C7 O1 179.2(4) . . . .
C5 C6 C7 C8 -178.4(4) . . . .
C1 C6 C7 C8 2.8(6) . . . .
O1 C7 C8 C9 -176.4(4) . . . .
C6 C7 C8 C9 -0.1(6) . . . .
C7 C8 C9 N1 -1.9(8) . . . .
N1 C10 C11 O3 -19.0(6) . . . .
N1 C10 C11 O2 160.8(4) . . . .
N2 C12 C13 C14 175.7(4) . . . .
C17 C12 C13 C14 -3.1(7) . . . .
C12 C13 C14 C15 3.2(8) . . . .
C13 C14 C15 C16 -0.6(8) . . . .
C14 C15 C16 C17 -2.1(8) . . . .
C15 C16 C17 C12 2.2(7) . . . .
C15 C16 C17 C18 -177.5(5) . . . .
N2 C12 C17 C16 -178.4(4) . . . .
C13 C12 C17 C16 0.4(6) . . . .
N2 C12 C17 C18 1.3(6) . . . .
C13 C12 C17 C18 -179.9(4) . . . .
C16 C17 C18 O4 -2.6(6) . . . .
C12 C17 C18 O4 177.7(4) . . . .
C16 C17 C18 C19 175.8(4) . . . .
C12 C17 C18 C19 -3.9(6) . . . .
O4 C18 C19 C20 -177.2(4) . . . .
C17 C18 C19 C20 4.5(6) . . . .
C18 C19 C20 N2 -2.4(6) . . . .
N2 C21 C22 O6 -8.0(7) . . . .
N2 C21 C22 O5 171.4(4) . . . .
N3 C23 C24 C25 179.3(5) . . . .
C28 C23 C24 C25 -1.8(8) . . . .
C23 C24 C25 C26 1.4(10) . . . .
C24 C25 C26 C27 -1.8(10) . . . .
C25 C26 C27 C28 2.7(8) . . . .
C26 C27 C28 C23 -3.1(7) . . . .
C26 C27 C28 C29 177.2(5) . . . .
C24 C23 C28 C27 2.6(6) . . . .
N3 C23 C28 C27 -178.5(4) . . . .
C24 C23 C28 C29 -177.7(5) . . . .
N3 C23 C28 C29 1.2(6) . . . .
C27 C28 C29 O7 -6.3(7) . . . .
C23 C28 C29 O7 174.0(4) . . . .
C27 C28 C29 C30 174.0(4) . . . .
C23 C28 C29 C30 -5.7(6) . . . .
O7 C29 C30 C31 -173.7(5) . . . .
C28 C29 C30 C31 5.9(6) . . . .
C29 C30 C31 N3 -1.6(7) . . . .
N3 C32 C33 O8 -11.1(8) . . . .
N3 C32 C33 O9 169.4(5) . . . .
C8 C9 N1 C1 1.1(7) . . . .
C8 C9 N1 C10 -179.9(4) . . . .
C2 C1 N1 C9 178.7(4) . . . .
C6 C1 N1 C9 1.6(6) . . . .
C2 C1 N1 C10 -0.2(6) . . . .
C6 C1 N1 C10 -177.3(3) . . . .
C11 C10 N1 C9 104.5(5) . . . .
C11 C10 N1 C1 -76.6(5) . . . .
C19 C20 N2 C12 -0.5(6) . . . .
C19 C20 N2 C21 172.8(4) . . . .
C13 C12 N2 C20 -177.8(4) . . . .
C17 C12 N2 C20 1.0(6) . . . .
C13 C12 N2 C21 9.4(6) . . . .
C17 C12 N2 C21 -171.8(4) . . . .
C22 C21 N2 C20 -95.0(5) . . . .
C22 C21 N2 C12 78.1(5) . . . .
C30 C31 N3 C23 -3.3(7) . . . .
C30 C31 N3 C32 169.8(4) . . . .
C24 C23 N3 C31 -177.8(5) . . . .
C28 C23 N3 C31 3.3(6) . . . .
C24 C23 N3 C32 9.5(7) . . . .
C28 C23 N3 C32 -169.4(4) . . . .
C33 C32 N3 C31 -86.1(5) . . . .
C33 C32 N3 C23 86.9(5) . . . .
C8 C7 O1 Gd1 -70.3(10) . . . .
C6 C7 O1 Gd1 113.5(9) . . . .
O9 Gd1 O1 C7 46.5(9) . . . .
O7 Gd1 O1 C7 -134.1(9) 1_545 . . .
O5 Gd1 O1 C7 -45.9(9) . . . .
O4 Gd1 O1 C7 -63.0(11) 1_455 . . .
O2 Gd1 O1 C7 142.9(9) 1_455 . . .
O3 Gd1 O1 C7 136.3(9) 1_455 . . .
C11 Gd1 O1 C7 141.9(9) 1_455 . . .
O3 C11 O2 Gd1 8.9(5) . . . 1_655
C10 C11 O2 Gd1 -170.9(3) . . . 1_655
O2 C11 O3 Gd1 -8.6(5) . . . 1_655
C10 C11 O3 Gd1 171.2(4) . . . 1_655
C19 C18 O4 Gd1 32.3(6) . . . 1_655
C17 C18 O4 Gd1 -149.5(3) . . . 1_655
O6 C22 O5 Gd1 32.2(8) . . . .
C21 C22 O5 Gd1 -147.2(4) . . . .
O9 Gd1 O5 C22 -55.5(5) . . . .
O7 Gd1 O5 C22 123.5(5) 1_545 . . .
O4 Gd1 O5 C22 -149.0(5) 1_455 . . .
O1 Gd1 O5 C22 37.4(5) . . . .
O2 Gd1 O5 C22 58.4(6) 1_455 . . .
O3 Gd1 O5 C22 -146.3(4) 1_455 . . .
C30 C29 O7 Gd1 -59.3(11) . . . 1_565
C28 C29 O7 Gd1 121.1(9) . . . 1_565
O8 C33 O9 Gd1 -76.2(13) . . . .
C32 C33 O9 Gd1 103.3(10) . . . .
O5 Gd1 O9 C33 -25.9(10) . . . .
O4 Gd1 O9 C33 51.6(10) 1_455 . . .
O1 Gd1 O9 C33 -107.8(10) . . . .
O2 Gd1 O9 C33 176.6(10) 1_455 . . .
O3 Gd1 O9 C33 126.0(10) 1_455 . . .
C11 Gd1 O9 C33 150.8(10) 1_455 . . .
